data_2207587
loop_
_publ_author_name
'Tsonko Kolev'
'Michael Spiteller'
'William S. Sheldrick'
'Heike Mayer-Figge'

_publ_section_title
;
 1-(Aminocarbonyl)ethylammonium hydrogensquarate monohydrate
;
_journal_coeditor_code LH6527
_journal_issue 12
_journal_name_full 'Acta Crystallographica Section E'
_journal_page_first o4292
_journal_page_last o4294
_journal_paper_doi 10.1107/S1600536805038079
_journal_volume 61
_journal_year 2005
_chemical_formula_iupac 'C3 H9 N2 O +, C4 H O4 -, H2 O'
_chemical_formula_moiety 'C3 H9 N2 O +, C4 H O4 -, H2 O'
_chemical_formula_sum 'C7 H12 N2 O6'
_chemical_formula_weight 220.19
_chemical_name_systematic
;
1-(Aminocarbonyl)ethylammonium hydrogensquarate monohydrate
;
_space_group_IT_number 4
_symmetry_cell_setting monoclinic
_symmetry_space_group_name_Hall 'P 2yb'
_symmetry_space_group_name_H-M 'P 1 21 1'
_atom_sites_solution_hydrogens geom
_atom_sites_solution_primary direct
_atom_sites_solution_secondary difmap
_audit_creation_method SHELXL-97
_cell_angle_alpha 90.00
_cell_angle_beta 101.80(3)
_cell_angle_gamma 90.00
_cell_formula_units_Z 2
_cell_length_a 6.2189(12)
_cell_length_b 6.4643(13)
_cell_length_c 12.790(3)
_cell_measurement_reflns_used 20
_cell_measurement_temperature 294(2)
_cell_measurement_theta_max 16.8
_cell_measurement_theta_min 7.9
_cell_volume 503.30(19)
_computing_cell_refinement 'R3m/V  '
_computing_data_collection 'R3m/V (Siemens, 1989)'
_computing_data_reduction 'XDISK (Siemens, 1989)'
_computing_molecular_graphics 'SHELXTL-Plus (Sheldrick, 1995)'
_computing_publication_material SHELXL97
_computing_structure_refinement 'SHELXL97 (Sheldrick, 1997)'
_computing_structure_solution 'SHELXS97 (Sheldrick, 1997)'
_diffrn_ambient_temperature 294(2)
_diffrn_measured_fraction_theta_full 0.996
_diffrn_measured_fraction_theta_max 0.996
_diffrn_measurement_device_type 'Siemens P4 four-circle'
_diffrn_measurement_method 'Profile fitted'
_diffrn_radiation_monochromator graphite
_diffrn_radiation_source 'fine-focus sealed tube'
_diffrn_radiation_type MoK\a
_diffrn_radiation_wavelength 0.71073
_diffrn_reflns_av_R_equivalents 0.0494
_diffrn_reflns_av_sigmaI/netI 0.0322
_diffrn_reflns_limit_h_max 8
_diffrn_reflns_limit_h_min 0
_diffrn_reflns_limit_k_max 9
_diffrn_reflns_limit_k_min 0
_diffrn_reflns_limit_l_max 17
_diffrn_reflns_limit_l_min -17
_diffrn_reflns_number 1708
_diffrn_reflns_theta_full 30.00
_diffrn_reflns_theta_max 30.00
_diffrn_reflns_theta_min 3.25
_diffrn_standards_decay_% 0.5
_diffrn_standards_interval_count 100
_diffrn_standards_number 3
_exptl_absorpt_coefficient_mu 0.128
_exptl_absorpt_correction_T_max 0.975
_exptl_absorpt_correction_T_min 0.941
_exptl_absorpt_correction_type psi-scan
_exptl_absorpt_process_details '(SHELXTL; Sheldrick, 1995)'
_exptl_crystal_colour colourless
_exptl_crystal_density_diffrn 1.453
_exptl_crystal_density_method 'not measured'
_exptl_crystal_description prism
_exptl_crystal_F_000 232
_exptl_crystal_size_max 0.44
_exptl_crystal_size_mid 0.34
_exptl_crystal_size_min 0.24
_refine_diff_density_max 0.355
_refine_diff_density_min -0.304
_refine_ls_extinction_coef 0.21(2)
_refine_ls_extinction_expression Fc^*^=kFc[1+0.001xFc^2^\l^3^/sin(2\q)]^-1/4^
_refine_ls_extinction_method SHELXL97
_refine_ls_goodness_of_fit_ref 1.077
_refine_ls_hydrogen_treatment mixed
_refine_ls_matrix_type full
_refine_ls_number_parameters 145
_refine_ls_number_reflns 1580
_refine_ls_number_restraints 3
_refine_ls_restrained_S_all 1.076
_refine_ls_R_factor_all 0.0687
_refine_ls_R_factor_gt 0.0493
_refine_ls_shift/su_max 0.001
_refine_ls_shift/su_mean 0.000
_refine_ls_structure_factor_coef Fsqd
_refine_ls_weighting_details 'calc w = 1/[\s^2^(Fo^2^)+(0.0562P)^2^+0.2429P] where P = (Fo^2^+2Fc^2^)/3'
_refine_ls_weighting_scheme calc
_refine_ls_wR_factor_gt 0.1218
_refine_ls_wR_factor_ref 0.1344
_reflns_number_gt 1260
_reflns_number_total 1580
_reflns_threshold_expression I>2\s(I)
_cod_data_source_file lh6527.cif
_cod_data_source_block I
_cod_depositor_comments
;
The following automatic conversions were performed:
'_symmetry_cell_setting' value 'Monoclinic' changed to 'monoclinic'
according to '/home/saulius/struct/CIF-dictionaries/cif_core.dic'
dictionary named 'cif_core.dic' version 2.4.1 from 2010-06-29.

Automatic conversion script
Id: cif_fix_enum 1527 2010-12-29 10:47:43Z saulius 

The following automatic conversions were performed:

'_symmetry_cell_setting' value 'Monoclinic' changed to 'monoclinic'
according to /home/saulius/struct/CIF-dictionaries/cif_core.dic
dictionary named 'cif_core.dic' version 2.4.1 from 2010-06-29.

Automatic conversion script
Id: cif_fix_values 1715 2011-07-08 13:25:40Z adriana 
;
_cod_original_cell_volume 503.31(17)
_cod_original_sg_symbol_H-M 'P 21'
_cod_database_code 2207587
_cod_database_fobs_code 2207587

loop_
_symmetry_equiv_pos_as_xyz
'x, y, z'
'-x, y+1/2, -z'

loop_
_atom_site_label
_atom_site_fract_x
_atom_site_fract_y
_atom_site_fract_z
_atom_site_U_iso_or_equiv
_atom_site_adp_type
_atom_site_calc_flag
_atom_site_refinement_flags
_atom_site_occupancy
_atom_site_type_symbol
C1 0.0210(5) 0.6305(6) 0.1258(2) 0.0344(7) Uani d . 1 C
O1 0.0783(4) 0.6750(5) 0.04183(17) 0.0456(7) Uani d . 1 O
N1 0.1123(5) 0.4822(6) 0.1920(2) 0.0456(8) Uani d . 1 N
H11 0.2185 0.4101 0.1773 0.055 Uiso calc R 1 H
H12 0.0652 0.4582 0.2495 0.055 Uiso calc R 1 H
N2 -0.1306(4) 0.9707(5) 0.14607(19) 0.0330(6) Uani d . 1 N
H21 -0.0055 1.0056 0.1899 0.043 Uiso calc R 1 H
H22 -0.2410 1.0420 0.1631 0.043 Uiso calc R 1 H
H23 -0.1214 0.9992 0.0791 0.043 Uiso calc R 1 H
C2 -0.1708(5) 0.7457(6) 0.1564(2) 0.0321(6) Uani d . 1 C
H2 -0.1780 0.7134 0.2305 0.039 Uiso calc R 1 H
C3 -0.3852(6) 0.6860(9) 0.0828(4) 0.0579(11) Uani d . 1 C
H31 -0.5035 0.7635 0.1016 0.078 Uiso calc R 1 H
H32 -0.4112 0.5408 0.0900 0.078 Uiso calc R 1 H
H33 -0.3767 0.7160 0.0103 0.078 Uiso calc R 1 H
C1' 0.9777(4) 0.4504(6) 0.5568(2) 0.0313(6) Uani d . 1 C
O1' 1.1776(3) 0.4469(5) 0.59316(17) 0.0400(6) Uani d . 1 O
C2' 0.7797(4) 0.4674(6) 0.6049(2) 0.0333(6) Uani d . 1 C
O2' 0.7486(4) 0.4875(5) 0.69767(16) 0.0440(7) Uani d . 1 O
C3' 0.6445(4) 0.4499(6) 0.4994(2) 0.0339(6) Uani d . 1 C
O3' 0.4349(3) 0.4414(6) 0.45781(17) 0.0457(7) Uani d . 1 O
H3' 0.3651 0.4414 0.5057 0.059 Uiso calc R 1 H
C4' 0.8323(4) 0.4388(6) 0.4489(2) 0.0310(6) Uani d . 1 C
O4' 0.8591(4) 0.4239(5) 0.35564(17) 0.0412(6) Uani d . 1 O
OW 0.5373(4) 0.2129(5) 0.21028(18) 0.0400(6) Uani d D 1 O
HW1 0.631(6) 0.262(8) 0.259(3) 0.054 Uiso d D 1 H
HW2 0.469(6) 0.135(6) 0.243(3) 0.054 Uiso d D 1 H

loop_
_atom_site_aniso_label
_atom_site_aniso_U_11
_atom_site_aniso_U_22
_atom_site_aniso_U_33
_atom_site_aniso_U_12
_atom_site_aniso_U_13
_atom_site_aniso_U_23
C1 0.0359(14) 0.0411(18) 0.0284(13) 0.0025(13) 0.0118(11) -0.0038(13)
O1 0.0560(14) 0.0508(16) 0.0377(12) 0.0049(13) 0.0275(10) 0.0019(12)
N1 0.0470(14) 0.049(2) 0.0461(15) 0.0158(15) 0.0226(12) 0.0089(15)
N2 0.0308(11) 0.0424(15) 0.0277(11) 0.0010(12) 0.0108(8) -0.0015(12)
C2 0.0280(13) 0.0404(17) 0.0300(13) 0.0001(12) 0.0104(10) 0.0021(13)
C3 0.0330(16) 0.061(3) 0.075(3) -0.0104(19) -0.0009(16) 0.005(2)
C1' 0.0310(12) 0.0338(15) 0.0325(13) -0.0006(14) 0.0140(10) -0.0011(14)
O1' 0.0266(9) 0.0541(15) 0.0403(11) 0.0030(12) 0.0093(8) 0.0010(13)
C2' 0.0272(11) 0.0437(18) 0.0319(13) 0.0036(14) 0.0126(10) -0.0005(14)
O2' 0.0344(10) 0.072(2) 0.0276(10) 0.0068(13) 0.0117(8) -0.0018(12)
C3' 0.0303(12) 0.0433(18) 0.0303(13) 0.0017(16) 0.0115(10) 0.0013(15)
O3' 0.0276(10) 0.0750(19) 0.0355(11) -0.0002(14) 0.0091(8) -0.0019(14)
C4' 0.0269(12) 0.0354(16) 0.0330(13) -0.0015(14) 0.0114(10) 0.0001(13)
O4' 0.0423(11) 0.0547(17) 0.0307(10) -0.0052(12) 0.0174(8) -0.0023(11)
OW 0.0371(12) 0.0495(16) 0.0354(11) 0.0009(11) 0.0120(9) 0.0020(11)

loop_
_atom_type_symbol
_atom_type_description
_atom_type_scat_dispersion_real
_atom_type_scat_dispersion_imag
_atom_type_scat_source
C C 0.0033 0.0016 'International Tables Vol C Tables 4.2.6.8 and 6.1.1.4'
H H 0.0000 0.0000 'International Tables Vol C Tables 4.2.6.8 and 6.1.1.4'
N N 0.0061 0.0033 'International Tables Vol C Tables 4.2.6.8 and 6.1.1.4'
O O 0.0106 0.0060 'International Tables Vol C Tables 4.2.6.8 and 6.1.1.4'

loop_
_geom_angle_atom_site_label_1
_geom_angle_atom_site_label_2
_geom_angle_atom_site_label_3
_geom_angle
O1 C1 N1 124.2(3)
O1 C1 C2 119.4(3)
N1 C1 C2 116.4(3)
C1 N1 H11 120.0
C1 N1 H12 120.0
H11 N1 H12 120.0
C2 N2 H21 109.5
C2 N2 H22 109.5
H21 N2 H22 109.5
C2 N2 H23 109.5
H21 N2 H23 109.5
H22 N2 H23 109.5
N2 C2 C3 109.6(3)
N2 C2 C1 107.5(2)
C3 C2 C1 110.6(3)
N2 C2 H2 109.7
C3 C2 H2 109.7
C1 C2 H2 109.7
C2 C3 H31 109.5
C2 C3 H32 109.5
H31 C3 H32 109.5
C2 C3 H33 109.5
H31 C3 H33 109.5
H32 C3 H33 109.5
O1' C1' C2' 134.4(3)
O1' C1' C4' 136.2(2)
C2' C1' C4' 89.4(2)
O2' C2' C3' 136.4(3)
O2' C2' C1' 134.7(3)
C3' C2' C1' 88.9(2)
O3' C3' C2' 136.7(3)
O3' C3' C4' 130.3(3)
C2' C3' C4' 93.0(2)
C3' O3' H3' 109.5
O4' C4' C3' 135.4(3)
O4' C4' C1' 136.0(2)
C3' C4' C1' 88.7(2)
HW1 OW HW2 102(4)

loop_
_geom_bond_atom_site_label_1
_geom_bond_atom_site_label_2
_geom_bond_distance
_geom_bond_publ_flag
C1 O1 1.233(4) ?
C1 N1 1.327(4) ?
C1 C2 1.523(4) ?
N1 H11 0.8600 no
N1 H12 0.8600 no
N2 C2 1.486(5) ?
N2 H21 0.8900 no
N2 H22 0.8900 no
N2 H23 0.8900 no
C2 C3 1.517(5) ?
C2 H2 0.9800 ?
C3 H31 0.9600 no
C3 H32 0.9600 no
C3 H33 0.9600 no
C1' O1' 1.235(3) ?
C1' C2' 1.489(4) ?
C1' C4' 1.489(4) ?
C2' O2' 1.248(3) ?
C2' C3' 1.441(4) ?
C3' O3' 1.305(3) ?
C3' C4' 1.447(4) ?
O3' H3' 0.8200 ?
C4' O4' 1.242(3) ?
OW HW1 0.829(10) ?
OW HW2 0.828(10) ?

loop_
_geom_hbond_atom_site_label_D
_geom_hbond_atom_site_label_H
_geom_hbond_atom_site_label_A
_geom_hbond_site_symmetry_A
_geom_hbond_distance_DH
_geom_hbond_distance_HA
_geom_hbond_distance_DA
_geom_hbond_angle_DHA
_geom_hbond_publ_flag
N1 H11 OW 1 0.86 2.32 3.134(4) 157 y
N1 H12 O4' 1_455 0.86 2.06 2.890(3) 162 y
N2 H21 O2' 2_656 0.89 1.92 2.777(3) 160 y
N2 H22 OW 1_465 0.89 1.96 2.843(4) 175 y
N2 H23 O1 2 0.89 1.98 2.819(4) 156 y
O3' H3' O1' 1_455 0.82 1.77 2.587(3) 171 y
OW HW1 O4' . 0.829(10) 1.975(15) 2.793(4) 169(5) y
OW HW2 O2' 2_646 0.828(10) 1.931(15) 2.743(4) 167(4) y

loop_
_cod_related_entry_id
_cod_related_entry_database
_cod_related_entry_code
1 ChemSpider 30654897
